data_7060927
loop_
_publ_author_name
'Chen, Zhen'
'Zeng, Hao'
'Han, Shujuan'
'Yang, Zhihua'
'Pan, Shilie'

_publ_section_title
;
 From BaCl2 to Ba(NO3)Cl: significantly enhanced birefringence derived
 from \p-conjugated [NO3]
;
_journal_issue 37
_journal_name_full 'New Journal of Chemistry'
_journal_page_first 17544
_journal_page_last 17550
_journal_paper_doi 10.1039/D1NJ03282H
_journal_volume 45
_journal_year 2021
_chemical_formula_moiety 'Ba Cl N O3'
_chemical_formula_sum 'Ba Cl N O3'
_chemical_formula_weight 234.80
_space_group_crystal_system orthorhombic
_space_group_IT_number 62
_space_group_name_Hall '-P 2ac 2n'
_space_group_name_H-M_alt 'P n m a'
_audit_creation_date 2020-12-26
_audit_creation_method
;
Olex2 1.3
(compiled 2020.11.12 svn.r5f609507 for OlexSys, GUI svn.r6226)
;
_audit_update_record
;
2021-03-30 deposited with the CCDC.	2021-08-23 downloaded from the CCDC.
;
_cell_angle_alpha 90
_cell_angle_beta 90
_cell_angle_gamma 90
_cell_formula_units_Z 4
_cell_length_a 8.9108(6)
_cell_length_b 5.2991(4)
_cell_length_c 8.3414(6)
_cell_measurement_reflns_used 1900
_cell_measurement_temperature 302.0
_cell_measurement_theta_max 27.421
_cell_measurement_theta_min 3.345
_cell_volume 393.87(5)
_computing_cell_refinement 'SAINT V8.38A (Bruker, 2018)'
_computing_data_collection 'Bruker APEX2'
_computing_data_reduction 'SAINT V8.38A (Bruker, 2018)'
_computing_molecular_graphics 'Olex2 1.3 (Dolomanov et al., 2009)'
_computing_publication_material 'Olex2 1.3 (Dolomanov et al., 2009)'
_computing_structure_refinement 'XL  (Sheldrick, 2008)'
_computing_structure_solution 'SHELXT 2014/5 (Sheldrick, 2014)'
_diffrn_ambient_temperature 302.0
_diffrn_measured_fraction_theta_full 0.962
_diffrn_measured_fraction_theta_max 0.960
_diffrn_measurement_device_type 'Bruker APEX-II CCD'
_diffrn_measurement_method '\f and \w scans'
_diffrn_radiation_type MoK\a
_diffrn_radiation_wavelength 0.71073
_diffrn_reflns_av_R_equivalents 0.0523
_diffrn_reflns_av_unetI/netI 0.0270
_diffrn_reflns_Laue_measured_fraction_full 0.962
_diffrn_reflns_Laue_measured_fraction_max 0.960
_diffrn_reflns_limit_h_max 11
_diffrn_reflns_limit_h_min -10
_diffrn_reflns_limit_k_max 6
_diffrn_reflns_limit_k_min -6
_diffrn_reflns_limit_l_max 10
_diffrn_reflns_limit_l_min -10
_diffrn_reflns_number 4077
_diffrn_reflns_point_group_measured_fraction_full 0.962
_diffrn_reflns_point_group_measured_fraction_max 0.960
_diffrn_reflns_theta_full 25.242
_diffrn_reflns_theta_max 27.504
_diffrn_reflns_theta_min 3.345
_diffrn_source_current 1.39
_diffrn_source_power 0.0695
_diffrn_source_voltage 50.0
_exptl_absorpt_coefficient_mu 10.608
_exptl_absorpt_correction_T_max 0.5487
_exptl_absorpt_correction_T_min 0.3780
_exptl_absorpt_correction_type multi-scan
_exptl_absorpt_process_details
;
SADABS-2016/2 (Bruker,2016/2) was used for absorption correction. 
wR2(int) was 0.0743 before and 0.0566 after correction. 
The Ratio of minimum to maximum transmission is 0.6889. 
The \l/2 correction factor is Not present. 
;
_exptl_crystal_colour 'clear light colourless'
_exptl_crystal_colour_lustre clear
_exptl_crystal_colour_modifier light
_exptl_crystal_colour_primary colourless
_exptl_crystal_density_diffrn 3.960
_exptl_crystal_description block
_exptl_crystal_F_000 416
_exptl_crystal_size_max 0.122
_exptl_crystal_size_mid 0.077
_exptl_crystal_size_min 0.069
_refine_diff_density_max 0.766
_refine_diff_density_min -0.762
_refine_diff_density_rms 0.168
_refine_ls_extinction_coef 0.0022(4)
_refine_ls_extinction_expression Fc^*^=kFc[1+0.001xFc^2^\l^3^/sin(2\q)]^-1/4^
_refine_ls_extinction_method 'SHELXL-2016/6 (Sheldrick 2016)'
_refine_ls_goodness_of_fit_ref 1.005
_refine_ls_hydrogen_treatment undef
_refine_ls_matrix_type full
_refine_ls_number_parameters 35
_refine_ls_number_reflns 478
_refine_ls_number_restraints 0
_refine_ls_restrained_S_all 1.005
_refine_ls_R_factor_all 0.0236
_refine_ls_R_factor_gt 0.0166
_refine_ls_shift/su_max 0.001
_refine_ls_shift/su_mean 0.000
_refine_ls_structure_factor_coef Fsqd
_refine_ls_weighting_details 'w=1/[\s^2^(Fo^2^)+(0.0104P)^2^] where P=(Fo^2^+2Fc^2^)/3'
_refine_ls_weighting_scheme calc
_refine_ls_wR_factor_gt 0.0277
_refine_ls_wR_factor_ref 0.0295
_reflns_Friedel_coverage 0.000
_reflns_number_gt 420
_reflns_number_total 478
_reflns_threshold_expression 'I > 2\s(I)'
_cod_data_source_file d1nj03282h2.cif
_cod_data_source_block 11
_cod_depositor_comments
;
The following automatic conversions were performed:

data item '_exptl_absorpt_correction_type' value 'Multi-scan' was
changed to 'multi-scan' in accordance with the
/home/data/users/saulius/crontab/automatic-downloads/rss-feeds/RSC/lib/dictionaries/cif_core.dic
dictionary named 'cif_core.dic' version 2.4.2 last updated on
2011-04-26.

Automatic conversion script
Id: cif_fix_values 7556 2019-12-06 15:28:31Z antanas 

 Adding full bibliography for 7060927.cif.
;
_cod_database_code 7060927
_shelx_shelxl_version_number 2016/6
_shelx_space_group_comment
;
The symmetry employed for this shelxl refinement is uniquely defined
by the following loop, which should always be used as a source of
symmetry information in preference to the above space-group names.
They are only intended as comments.
;
_shelx_estimated_absorpt_t_max 0.528
_shelx_estimated_absorpt_t_min 0.358
_olex2_refinement_description
;
;
_olex2_submission_special_instructions 'No special instructions were received'

loop_
_space_group_symop_operation_xyz
'x, y, z'
'-x+1/2, -y, z+1/2'
'-x, y+1/2, -z'
'x+1/2, -y+1/2, -z+1/2'
'-x, -y, -z'
'x-1/2, y, -z-1/2'
'x, -y-1/2, z'
'-x-1/2, y-1/2, z-1/2'

loop_
_atom_site_label
_atom_site_type_symbol
_atom_site_fract_x
_atom_site_fract_y
_atom_site_fract_z
_atom_site_U_iso_or_equiv
_atom_site_adp_type
_atom_site_occupancy
_atom_site_site_symmetry_order
_atom_site_calc_flag
_atom_site_refinement_flags_posn
_atom_site_refinement_flags_adp
_atom_site_refinement_flags_occupancy
_atom_site_disorder_assembly
_atom_site_disorder_group
Ba1 Ba 0.26514(3) 0.750000 0.88816(3) 0.01775(12) Uani 1 2 d S T P . .
N1 N 0.5002(4) 0.250000 0.6739(4) 0.0183(8) Uani 1 2 d S T P . .
O1 O 0.4323(3) 0.4538(4) 0.6504(2) 0.0278(5) Uani 1 1 d . . . . .
O2 O 0.6341(4) 0.250000 0.7130(3) 0.0268(7) Uani 1 2 d S T P . .
Cl1 Cl 0.11861(12) 0.750000 0.54691(11) 0.0196(2) Uani 1 2 d S T P . .

loop_
_atom_site_aniso_label
_atom_site_aniso_U_11
_atom_site_aniso_U_22
_atom_site_aniso_U_33
_atom_site_aniso_U_23
_atom_site_aniso_U_13
_atom_site_aniso_U_12
Ba1 0.0185(2) 0.01624(15) 0.01853(14) 0.000 0.00111(10) 0.000
N1 0.021(3) 0.0184(19) 0.0158(17) 0.000 0.0052(14) 0.000
O1 0.0298(16) 0.0264(12) 0.0272(11) 0.0012(8) -0.0009(9) 0.0117(10)
O2 0.013(2) 0.0288(18) 0.0387(18) 0.000 -0.0019(13) 0.000
Cl1 0.0211(7) 0.0181(5) 0.0198(5) 0.000 0.0005(4) 0.000

loop_
_atom_type_symbol
_atom_type_description
_atom_type_scat_dispersion_real
_atom_type_scat_dispersion_imag
_atom_type_scat_source
Ba Ba -0.3244 2.2819 'International Tables Vol C Tables 4.2.6.8 and 6.1.1.4'
Cl Cl 0.1484 0.1585 'International Tables Vol C Tables 4.2.6.8 and 6.1.1.4'
N N 0.0061 0.0033 'International Tables Vol C Tables 4.2.6.8 and 6.1.1.4'
O O 0.0106 0.0060 'International Tables Vol C Tables 4.2.6.8 and 6.1.1.4'

loop_
_exptl_crystal_face_index_h
_exptl_crystal_face_index_k
_exptl_crystal_face_index_l
_exptl_crystal_face_perp_dist
-1.00 0.00 1.00 0.0630
1.00 0.00 -1.00 0.0410
0.00 0.00 1.00 0.0340
0.00 0.00 -1.00 0.0320
1.00 0.00 0.00 0.0500
1.00 -1.00 1.00 0.0440
-1.00 1.00 -1.00 0.0340
-1.00 -1.00 0.00 0.0440
1.00 -1.00 -1.00 0.0430
1.00 1.00 1.00 0.0520
-1.00 0.00 -1.00 0.0530
1.00 0.00 1.00 0.0470
0.00 1.00 -1.00 0.0220
-1.00 1.00 0.00 0.0240
1.00 -1.00 0.00 0.0350
0.00 1.00 0.00 0.0300
1.00 1.00 0.00 0.0440

loop_
_geom_angle_atom_site_label_1
_geom_angle_atom_site_label_2
_geom_angle_atom_site_label_3
_geom_angle
_geom_angle_site_symmetry_1
_geom_angle_site_symmetry_3
_geom_angle_publ_flag
O1 Ba1 N1 21.84(4) 2_565 2_565 ?
O1 Ba1 N1 146.83(5) 7_575 2_565 ?
O1 Ba1 N1 21.84(4) 8_666 2_565 ?
O1 Ba1 N1 146.83(5) . 2_565 ?
O1 Ba1 O1 126.60(3) 7_575 8_666 ?
O1 Ba1 O1 64.65(8) 7_575 . ?
O1 Ba1 O1 168.60(7) . 8_666 ?
O1 Ba1 O1 168.60(7) 7_575 2_565 ?
O1 Ba1 O1 126.60(3) . 2_565 ?
O1 Ba1 O1 42.09(8) 8_666 2_565 ?
O1 Ba1 O2 118.50(7) . 6_567 ?
O1 Ba1 O2 70.21(7) 8_666 6_567 ?
O1 Ba1 O2 70.21(7) 2_565 6_557 ?
O1 Ba1 O2 118.50(7) 7_575 6_557 ?
O1 Ba1 O2 62.46(7) 7_575 6_567 ?
O1 Ba1 O2 62.46(7) . 6_557 ?
O1 Ba1 O2 107.00(7) 8_666 6_557 ?
O1 Ba1 O2 107.00(7) 2_565 6_567 ?
O1 Ba1 Cl1 70.50(4) 7_575 2_575 ?
O1 Ba1 Cl1 67.32(5) . 6_657 ?
O1 Ba1 Cl1 100.92(4) 8_666 2_565 ?
O1 Ba1 Cl1 124.69(5) . 2_575 ?
O1 Ba1 Cl1 70.50(4) . 2_565 ?
O1 Ba1 Cl1 65.35(4) 8_666 2_575 ?
O1 Ba1 Cl1 65.35(4) 2_565 2_565 ?
O1 Ba1 Cl1 116.95(4) 2_565 6_657 ?
O1 Ba1 Cl1 114.65(4) 2_565 . ?
O1 Ba1 Cl1 116.95(4) 8_666 6_657 ?
O1 Ba1 Cl1 100.92(4) 2_565 2_575 ?
O1 Ba1 Cl1 66.25(4) 7_575 . ?
O1 Ba1 Cl1 124.69(5) 7_575 2_565 ?
O1 Ba1 Cl1 66.25(4) . . ?
O1 Ba1 Cl1 114.65(4) 8_666 . ?
O1 Ba1 Cl1 67.32(5) 7_575 6_657 ?
O2 Ba1 N1 85.75(6) 6_567 2_565 ?
O2 Ba1 N1 85.75(6) 6_557 2_565 ?
O2 Ba1 O2 122.93(10) 6_557 6_567 ?
O2 Ba1 Cl1 65.43(5) 6_557 . ?
O2 Ba1 Cl1 115.41(6) 6_557 6_657 ?
O2 Ba1 Cl1 60.27(5) 6_557 2_565 ?
O2 Ba1 Cl1 60.27(5) 6_567 2_575 ?
O2 Ba1 Cl1 115.41(6) 6_567 6_657 ?
O2 Ba1 Cl1 170.99(6) 6_567 2_565 ?
O2 Ba1 Cl1 65.43(5) 6_567 . ?
O2 Ba1 Cl1 170.99(6) 6_557 2_575 ?
Cl1 Ba1 N1 86.15(4) 2_575 2_565 ?
Cl1 Ba1 N1 110.59(6) . 2_565 ?
Cl1 Ba1 N1 125.01(6) 6_657 2_565 ?
Cl1 Ba1 N1 86.15(4) 2_565 2_565 ?
Cl1 Ba1 Cl1 124.40(2) . 6_657 ?
Cl1 Ba1 Cl1 115.21(3) 2_575 2_565 ?
Cl1 Ba1 Cl1 121.414(18) . 2_565 ?
Cl1 Ba1 Cl1 66.62(2) 2_575 6_657 ?
Cl1 Ba1 Cl1 66.62(2) 2_565 6_657 ?
Cl1 Ba1 Cl1 121.414(18) . 2_575 ?
O1 N1 Ba1 63.17(18) . 2_564 ?
O1 N1 Ba1 63.17(18) 7_565 2_564 ?
O1 N1 O1 119.0(4) . 7_565 ?
O2 N1 Ba1 150.0(2) . 2_564 ?
O2 N1 O1 120.47(19) . 7_565 ?
O2 N1 O1 120.47(19) . . ?
Ba1 O1 Ba1 112.75(7) . 2_564 ?
N1 O1 Ba1 126.84(19) . . ?
N1 O1 Ba1 95.00(18) . 2_564 ?
Ba1 O2 Ba1 122.93(10) 6_657 6_647 ?
N1 O2 Ba1 107.45(10) . 6_647 ?
N1 O2 Ba1 107.45(10) . 6_657 ?
Ba1 Cl1 Ba1 104.24(2) . 2_564 ?
Ba1 Cl1 Ba1 113.38(2) 2_564 6_557 ?
Ba1 Cl1 Ba1 104.89(3) . 6_557 ?
Ba1 Cl1 Ba1 104.24(2) . 2_574 ?
Ba1 Cl1 Ba1 113.38(2) 2_574 6_557 ?
Ba1 Cl1 Ba1 115.21(3) 2_564 2_574 ?

loop_
_geom_bond_atom_site_label_1
_geom_bond_atom_site_label_2
_geom_bond_distance
_geom_bond_site_symmetry_2
_geom_bond_publ_flag
Ba1 N1 3.357(4) 2_565 ?
Ba1 O1 3.007(2) 2_565 ?
Ba1 O1 2.9353(19) 7_575 ?
Ba1 O1 2.9353(19) . ?
Ba1 O1 3.007(2) 8_666 ?
Ba1 O2 3.0159(15) 6_567 ?
Ba1 O2 3.0159(15) 6_557 ?
Ba1 Cl1 3.1380(6) 2_565 ?
Ba1 Cl1 3.1380(6) 2_575 ?
Ba1 Cl1 3.1958(11) 6_657 ?
Ba1 Cl1 3.1317(10) . ?
N1 O1 1.254(3) 7_565 ?
N1 O1 1.254(3) . ?
N1 O2 1.237(4) . ?

loop_
_geom_torsion_atom_site_label_1
_geom_torsion_atom_site_label_2
_geom_torsion_atom_site_label_3
_geom_torsion_atom_site_label_4
_geom_torsion
_geom_torsion_site_symmetry_1
_geom_torsion_site_symmetry_2
_geom_torsion_site_symmetry_3
_geom_torsion_site_symmetry_4
_geom_torsion_publ_flag
Ba1 N1 O1 Ba1 123.4(2) 2_564 . . . ?
Ba1 N1 O2 Ba1 67.06(10) 2_564 . . 6_657 ?
Ba1 N1 O2 Ba1 -67.06(10) 2_564 . . 6_647 ?
O1 N1 O1 Ba1 -30.8(3) 7_565 . . 2_564 ?
O1 N1 O1 Ba1 92.6(3) 7_565 . . . ?
O1 N1 O2 Ba1 21.3(4) 7_565 . . 6_647 ?
O1 N1 O2 Ba1 155.4(2) 7_565 . . 6_657 ?
O1 N1 O2 Ba1 -155.4(2) . . . 6_647 ?
O1 N1 O2 Ba1 -21.3(4) . . . 6_657 ?
O2 N1 O1 Ba1 146.0(3) . . . 2_564 ?
O2 N1 O1 Ba1 -90.6(4) . . . . ?
